data_7208731
loop_
_publ_author_name
'Kounavi, Konstantina A.'
'Moushi, Eleni E.'
'Manos, Manolis J.'
'Papatriantafyllopoulou, Constantina'
'Tasiopoulos, Anastasios J.'
'Nastopoulos, Vassilios'

_publ_section_title
;
 Supramolecular patterns of cationic and neutral Ni(ii) complexes from the
 interplay of hydrogen-bonding, stacking interactions and
 metal-coordination motifs
;
_journal_issue 20
_journal_name_full CrystEngComm
_journal_page_first 6492
_journal_paper_doi 10.1039/c2ce25704a
_journal_volume 14
_journal_year 2012
_chemical_formula_moiety 'C32 H28 Cl2 N4 Ni'
_chemical_formula_sum 'C32 H28 Cl2 N4 Ni'
_chemical_formula_weight 598.19
_space_group_IT_number 60
_symmetry_cell_setting orthorhombic
_symmetry_space_group_name_Hall '-P 2n 2ab'
_symmetry_space_group_name_H-M 'P b c n'
_atom_sites_solution_hydrogens geom
_atom_sites_solution_primary direct
_atom_sites_solution_secondary difmap
_audit_creation_method SHELXL-97
_cell_angle_alpha 90.00
_cell_angle_beta 90.00
_cell_angle_gamma 90.00
_cell_formula_units_Z 4
_cell_length_a 17.4689(4)
_cell_length_b 8.7125(2)
_cell_length_c 18.7322(4)
_cell_measurement_reflns_used 5411
_cell_measurement_temperature 100(2)
_cell_measurement_theta_max 28.99
_cell_measurement_theta_min 3.18
_cell_volume 2851.00(11)
_computing_cell_refinement 'CrysAlis RED (Oxford Diffraction, 2009)'
_computing_data_collection 'CrysAlis CCD (Oxford Diffraction, 2009)'
_computing_data_reduction 'CrysAlis RED (Oxford Diffraction, 2009)'
_computing_molecular_graphics 'PLATON (Spek, 1990); MERCURY (Bruno et al. 2002)'
_computing_publication_material 'WINGX (Farrugia, 1999)'
_computing_structure_refinement 'SHELXL-97 (Sheldrick, 1997)'
_computing_structure_solution 'SIR92 (Altomare et al., 1994)'
_diffrn_ambient_temperature 100(2)
_diffrn_detector_area_resol_mean 16.0288
_diffrn_measured_fraction_theta_full 0.998
_diffrn_measured_fraction_theta_max 0.998
_diffrn_measurement_device_type 'Oxford Diffraction Xcalibur-3 with Sapphire CCD'
_diffrn_measurement_method '\w scans'
_diffrn_radiation_monochromator graphite
_diffrn_radiation_source 'Enhance (Mo) X-ray source'
_diffrn_radiation_type MoK\a
_diffrn_radiation_wavelength 0.71073
_diffrn_reflns_av_R_equivalents 0.0666
_diffrn_reflns_av_sigmaI/netI 0.0697
_diffrn_reflns_limit_h_max 23
_diffrn_reflns_limit_h_min -21
_diffrn_reflns_limit_k_max 11
_diffrn_reflns_limit_k_min -11
_diffrn_reflns_limit_l_max 25
_diffrn_reflns_limit_l_min -24
_diffrn_reflns_number 23736
_diffrn_reflns_theta_full 28.99
_diffrn_reflns_theta_max 28.99
_diffrn_reflns_theta_min 3.19
_exptl_absorpt_coefficient_mu 0.897
_exptl_absorpt_correction_T_max 0.89000
_exptl_absorpt_correction_T_min 0.87815
_exptl_absorpt_correction_type multi-scan
_exptl_absorpt_process_details 'Empirical absorption correction (CrysAlis RED, Oxford Diffraction)'
_exptl_crystal_colour violet
_exptl_crystal_density_diffrn 1.394
_exptl_crystal_density_method 'not measured'
_exptl_crystal_description prism
_exptl_crystal_F_000 1240
_exptl_crystal_size_max 0.21
_exptl_crystal_size_mid 0.19
_exptl_crystal_size_min 0.13
_refine_diff_density_max 0.356
_refine_diff_density_min -0.324
_refine_diff_density_rms 0.064
_refine_ls_extinction_method none
_refine_ls_goodness_of_fit_ref 0.846
_refine_ls_hydrogen_treatment constr
_refine_ls_matrix_type full
_refine_ls_number_parameters 178
_refine_ls_number_reflns 3777
_refine_ls_number_restraints 0
_refine_ls_restrained_S_all 0.846
_refine_ls_R_factor_all 0.0665
_refine_ls_R_factor_gt 0.0328
_refine_ls_shift/su_max 0.001
_refine_ls_shift/su_mean 0.000
_refine_ls_structure_factor_coef Fsqd
_refine_ls_weighting_details 'calc w=1/[\s^2^(Fo^2^)+(0.0280P)^2^] where P=(Fo^2^+2Fc^2^)/3'
_refine_ls_weighting_scheme calc
_refine_ls_wR_factor_gt 0.0608
_refine_ls_wR_factor_ref 0.0653
_reflns_number_gt 2365
_reflns_number_total 3777
_reflns_threshold_expression >2\s(I)
_cod_data_source_file c2ce25704a.txt
_cod_data_source_block 11-NiCl2L2
_cod_depositor_comments
;
The following automatic conversions were performed:

'_symmetry_cell_setting' value 'Orthorhombic' changed to
'orthorhombic' according to
/home/saulius/struct/CIF-dictionaries/cif_core.dic dictionary named
'cif_core.dic' version 2.4.2 from 2011-04-26.

Automatic conversion script
Id: cif_fix_values 1891 2012-01-12 08:04:46Z andrius 
;
_cod_database_code 7208731

loop_
_symmetry_equiv_pos_as_xyz
'x, y, z'
'-x+1/2, -y+1/2, z+1/2'
'x+1/2, -y+1/2, -z'
'-x, y, -z+1/2'
'-x, -y, -z'
'x-1/2, y-1/2, -z-1/2'
'-x-1/2, y-1/2, z'
'x, -y, z-1/2'

loop_
_atom_site_label
_atom_site_type_symbol
_atom_site_fract_x
_atom_site_fract_y
_atom_site_fract_z
_atom_site_U_iso_or_equiv
_atom_site_adp_type
_atom_site_occupancy
_atom_site_symmetry_multiplicity
_atom_site_calc_flag
_atom_site_refinement_flags
Ni Ni 1.0000 0.32476(4) 0.2500 0.01523(8) Uani 1 2 d S
Cl Cl 0.90203(2) 0.18119(5) 0.21114(2) 0.01971(11) Uani 1 1 d .
N1A N 1.15655(8) 0.61067(16) 0.15382(7) 0.0151(3) Uani 1 1 d .
C2A C 1.13364(10) 0.4854(2) 0.18944(9) 0.0156(4) Uani 1 1 d .
H2A H 1.1666 0.4142 0.2100 0.019 Uiso 1 1 calc R
N3A N 1.05780(8) 0.47618(16) 0.19161(7) 0.0133(3) Uani 1 1 d .
C4A C 1.03092(10) 0.60589(19) 0.15652(9) 0.0125(4) Uani 1 1 d .
C5A C 1.09163(9) 0.6908(2) 0.13257(9) 0.0134(4) Uani 1 1 d .
C6A C 1.23633(10) 0.6533(2) 0.14082(10) 0.0243(5) Uani 1 1 d .
H6A1 H 1.2668 0.6262 0.1816 0.037 Uiso 1 1 calc R
H6A2 H 1.2396 0.7620 0.1329 0.037 Uiso 1 1 calc R
H6A3 H 1.2549 0.5998 0.0995 0.037 Uiso 1 1 calc R
C7A C 0.94782(10) 0.6332(2) 0.14849(9) 0.0140(4) Uani 1 1 d .
C8A C 0.90285(10) 0.5259(2) 0.11257(9) 0.0166(4) Uani 1 1 d .
H8A H 0.9254 0.4391 0.0929 0.020 Uiso 1 1 calc R
C9A C 0.82425(10) 0.5483(2) 0.10609(10) 0.0211(4) Uani 1 1 d .
H9A H 0.7946 0.4764 0.0821 0.025 Uiso 1 1 calc R
C10A C 0.79012(10) 0.6772(2) 0.13522(9) 0.0207(4) Uani 1 1 d .
H10A H 0.7376 0.6917 0.1309 0.025 Uiso 1 1 calc R
C11A C 0.83441(10) 0.7840(2) 0.17068(9) 0.0186(4) Uani 1 1 d .
H11A H 0.8115 0.8705 0.1905 0.022 Uiso 1 1 calc R
C12A C 0.91294(10) 0.7630(2) 0.17689(9) 0.0163(4) Uani 1 1 d .
H12A H 0.9424 0.8364 0.2002 0.020 Uiso 1 1 calc R
C13A C 1.09508(9) 0.8339(2) 0.09041(9) 0.0135(4) Uani 1 1 d .
C14A C 1.12006(10) 0.8310(2) 0.01980(9) 0.0186(4) Uani 1 1 d .
H14A H 1.1366 0.7392 -0.0003 0.022 Uiso 1 1 calc R
C15A C 1.12050(10) 0.9641(2) -0.02067(10) 0.0203(4) Uani 1 1 d .
H15A H 1.1369 0.9610 -0.0679 0.024 Uiso 1 1 calc R
C16A C 1.09678(10) 1.1010(2) 0.00877(9) 0.0180(4) Uani 1 1 d .
H16A H 1.0971 1.1902 -0.0185 0.022 Uiso 1 1 calc R
C17A C 1.07255(10) 1.1052(2) 0.07886(10) 0.0192(4) Uani 1 1 d .
H17A H 1.0565 1.1976 0.0988 0.023 Uiso 1 1 calc R
C18A C 1.07196(10) 0.9727(2) 0.11972(10) 0.0175(4) Uani 1 1 d .
H18A H 1.0560 0.9767 0.1670 0.021 Uiso 1 1 calc R

loop_
_atom_site_aniso_label
_atom_site_aniso_U_11
_atom_site_aniso_U_22
_atom_site_aniso_U_33
_atom_site_aniso_U_23
_atom_site_aniso_U_13
_atom_site_aniso_U_12
Ni 0.01402(16) 0.01064(15) 0.02103(17) 0.000 0.00372(14) 0.000
Cl 0.0192(2) 0.0176(2) 0.0224(2) -0.0034(2) -0.00280(18) -0.0010(2)
N1A 0.0111(8) 0.0150(8) 0.0193(8) 0.0016(6) 0.0016(6) -0.0009(6)
C2A 0.0149(9) 0.0143(9) 0.0176(10) 0.0000(7) 0.0000(7) 0.0028(7)
N3A 0.0123(8) 0.0126(8) 0.0149(8) -0.0015(6) 0.0009(6) 0.0006(6)
C4A 0.0141(9) 0.0100(9) 0.0135(9) -0.0009(7) 0.0003(7) 0.0017(7)
C5A 0.0122(8) 0.0141(9) 0.0137(8) -0.0035(7) -0.0001(7) 0.0032(8)
C6A 0.0121(9) 0.0255(12) 0.0355(12) 0.0066(9) 0.0013(8) -0.0029(8)
C7A 0.0140(9) 0.0153(9) 0.0129(9) 0.0058(7) 0.0021(7) 0.0002(7)
C8A 0.0175(9) 0.0116(9) 0.0207(10) 0.0016(8) 0.0005(8) 0.0007(8)
C9A 0.0164(10) 0.0179(10) 0.0289(11) 0.0038(8) -0.0043(8) -0.0054(8)
C10A 0.0119(9) 0.0228(10) 0.0274(11) 0.0057(9) -0.0002(7) 0.0021(9)
C11A 0.0171(9) 0.0192(10) 0.0194(10) 0.0032(8) 0.0036(8) 0.0050(8)
C12A 0.0176(10) 0.0147(9) 0.0165(10) 0.0023(8) -0.0001(7) -0.0018(8)
C13A 0.0082(8) 0.0148(9) 0.0176(9) 0.0021(8) -0.0026(7) -0.0016(8)
C14A 0.0193(9) 0.0175(9) 0.0191(9) -0.0026(9) 0.0028(7) 0.0026(9)
C15A 0.0223(10) 0.0250(11) 0.0135(10) 0.0026(8) 0.0023(8) 0.0004(9)
C16A 0.0148(9) 0.0178(9) 0.0213(10) 0.0058(8) -0.0029(8) -0.0016(8)
C17A 0.0193(10) 0.0136(10) 0.0246(11) -0.0024(8) 0.0018(8) 0.0003(8)
C18A 0.0169(10) 0.0197(10) 0.0157(10) -0.0005(8) 0.0030(7) -0.0032(8)

loop_
_atom_type_symbol
_atom_type_description
_atom_type_scat_dispersion_real
_atom_type_scat_dispersion_imag
_atom_type_scat_source
C C 0.0033 0.0016 'International Tables Vol C Tables 4.2.6.8 and 6.1.1.4'
H H 0.0000 0.0000 'International Tables Vol C Tables 4.2.6.8 and 6.1.1.4'
N N 0.0061 0.0033 'International Tables Vol C Tables 4.2.6.8 and 6.1.1.4'
Cl Cl 0.1484 0.1585 'International Tables Vol C Tables 4.2.6.8 and 6.1.1.4'
Ni Ni 0.3393 1.1124 'International Tables Vol C Tables 4.2.6.8 and 6.1.1.4'

loop_
_geom_angle_atom_site_label_1
_geom_angle_atom_site_label_2
_geom_angle_atom_site_label_3
_geom_angle
_geom_angle_site_symmetry_1
_geom_angle_site_symmetry_3
N3A Ni N3A 96.90(8) 4_755 .
N3A Ni Cl 125.40(4) 4_755 4_755
N3A Ni Cl 99.27(4) . 4_755
N3A Ni Cl 99.27(4) 4_755 .
N3A Ni Cl 125.39(4) . .
Cl Ni Cl 112.15(3) 4_755 .
C2A N1A C5A 107.92(14) . .
C2A N1A C6A 125.05(15) . .
C5A N1A C6A 127.02(14) . .
N3A C2A N1A 111.25(15) . .
N3A C2A H2A 124.4 . .
N1A C2A H2A 124.4 . .
C2A N3A C4A 105.88(14) . .
C2A N3A Ni 124.30(12) . .
C4A N3A Ni 128.91(11) . .
C5A C4A N3A 109.43(15) . .
C5A C4A C7A 129.83(16) . .
N3A C4A C7A 120.73(15) . .
C4A C5A N1A 105.50(14) . .
C4A C5A C13A 131.53(15) . .
N1A C5A C13A 122.93(14) . .
N1A C6A H6A1 109.5 . .
N1A C6A H6A2 109.5 . .
H6A1 C6A H6A2 109.5 . .
N1A C6A H6A3 109.5 . .
H6A1 C6A H6A3 109.5 . .
H6A2 C6A H6A3 109.5 . .
C12A C7A C8A 118.89(16) . .
C12A C7A C4A 121.47(16) . .
C8A C7A C4A 119.64(16) . .
C9A C8A C7A 120.27(17) . .
C9A C8A H8A 119.9 . .
C7A C8A H8A 119.9 . .
C10A C9A C8A 120.29(17) . .
C10A C9A H9A 119.9 . .
C8A C9A H9A 119.9 . .
C11A C10A C9A 119.70(16) . .
C11A C10A H10A 120.2 . .
C9A C10A H10A 120.1 . .
C10A C11A C12A 120.33(17) . .
C10A C11A H11A 119.8 . .
C12A C11A H11A 119.8 . .
C11A C12A C7A 120.52(17) . .
C11A C12A H12A 119.7 . .
C7A C12A H12A 119.7 . .
C18A C13A C14A 118.81(16) . .
C18A C13A C5A 120.81(15) . .
C14A C13A C5A 120.37(16) . .
C15A C14A C13A 120.45(17) . .
C15A C14A H14A 119.8 . .
C13A C14A H14A 119.8 . .
C16A C15A C14A 120.25(17) . .
C16A C15A H15A 119.9 . .
C14A C15A H15A 119.9 . .
C15A C16A C17A 119.74(17) . .
C15A C16A H16A 120.1 . .
C17A C16A H16A 120.1 . .
C16A C17A C18A 120.38(17) . .
C16A C17A H17A 119.8 . .
C18A C17A H17A 119.8 . .
C17A C18A C13A 120.37(17) . .
C17A C18A H18A 119.8 . .
C13A C18A H18A 119.8 . .

loop_
_geom_bond_atom_site_label_1
_geom_bond_atom_site_label_2
_geom_bond_distance
_geom_bond_site_symmetry_2
Ni N3A 1.9890(14) 4_755
Ni N3A 1.9890(14) .
Ni Cl 2.2413(5) 4_755
Ni Cl 2.2414(5) .
N1A C2A 1.340(2) .
N1A C5A 1.390(2) .
N1A C6A 1.463(2) .
C2A N3A 1.328(2) .
C2A H2A 0.9300 .
N3A C4A 1.389(2) .
C4A C5A 1.368(2) .
C4A C7A 1.479(2) .
C5A C13A 1.477(2) .
C6A H6A1 0.9600 .
C6A H6A2 0.9600 .
C6A H6A3 0.9600 .
C7A C12A 1.391(2) .
C7A C8A 1.394(2) .
C8A C9A 1.392(2) .
C8A H8A 0.9300 .
C9A C10A 1.383(2) .
C9A H9A 0.9300 .
C10A C11A 1.381(2) .
C10A H10A 0.9300 .
C11A C12A 1.389(2) .
C11A H11A 0.9300 .
C12A H12A 0.9300 .
C13A C18A 1.388(2) .
C13A C14A 1.393(2) .
C14A C15A 1.385(2) .
C14A H14A 0.9300 .
C15A C16A 1.378(2) .
C15A H15A 0.9300 .
C16A C17A 1.380(2) .
C16A H16A 0.9300 .
C17A C18A 1.385(2) .
C17A H17A 0.9300 .
C18A H18A 0.9300 .
